data_7023410
loop_
_publ_author_name
'Russell, Mark E.'
'Hawes, Chris S.'
'Ferguson, Alan'
'Polson, Matthew I. J.'
'Chilton, Nicholas F.'
'Moubaraki, Boujemaa'
'Murray, Keith S.'
'Kruger, Paul E.'

_publ_section_title
;
 Synthesis, structural and magnetic characterisation of iron(II/III),
 cobalt(II) and copper(II) cluster complexes of the polytopic ligand:
 N-(2-pyridyl)-3-carboxypropanamide.
;
_journal_issue 37
_journal_name_full 'Dalton transactions (Cambridge, England : 2003)'
_journal_page_first 13576
_journal_page_last 13583
_journal_paper_doi 10.1039/c3dt51301g
_journal_volume 42
_journal_year 2013
_chemical_formula_moiety 'C74.5 H89 Co8 N16 O33, 3(Cl O4), 5(C H4 O), 2(H2 O)'
_chemical_formula_sum 'C79.5 H113 Cl3 Co8 N16 O52'
_chemical_formula_weight 2702.65
_chemical_name_systematic
;
 ? 
;
_space_group_crystal_system monoclinic
_space_group_IT_number 15
_space_group_name_Hall '-C 2yc'
_space_group_name_H-M_alt 'C 1 2/c 1'
_symmetry_space_group_name_Hall '-C 2yc'
_symmetry_space_group_name_H-M 'C 1 2/c 1'
_atom_sites_solution_hydrogens geom
_atom_sites_solution_primary direct
_atom_sites_solution_secondary difmap
_audit_creation_date 2013-05-14
_audit_creation_method
;
  Olex2 1.2
  (compiled Apr 23 2013 17:59:47, GUI svn.r4466)
;
_cell_angle_alpha 90.00
_cell_angle_beta 91.2539(15)
_cell_angle_gamma 90.00
_cell_formula_units_Z 4
_cell_length_a 25.9059(4)
_cell_length_b 14.9866(2)
_cell_length_c 27.3422(4)
_cell_measurement_reflns_used 10240
_cell_measurement_temperature 120.01(10)
_cell_measurement_theta_max 29.2834
_cell_measurement_theta_min 2.6995
_cell_volume 10612.8(3)
_computing_cell_refinement
;
CrysAlisPro, Agilent Technologies,
Version 1.171.35.19 (release 27-10-2011 CrysAlis171 .NET)
(compiled Oct 27 2011,15:02:11)
;
_computing_data_collection
;
CrysAlisPro, Agilent Technologies,
Version 1.171.35.19 (release 27-10-2011 CrysAlis171 .NET)
(compiled Oct 27 2011,15:02:11)
;
_computing_data_reduction
;
CrysAlisPro, Agilent Technologies,
Version 1.171.35.19 (release 27-10-2011 CrysAlis171 .NET)
(compiled Oct 27 2011,15:02:11)
;
_computing_molecular_graphics
;
O. V. Dolomanov, L. J. Bourhis, R. J. Gildea, J. A. K. Howard and H. Puschmann,
OLEX2: a complete structure solution, refinement and analysis program.
J. Appl. Cryst. (2009). 42, 339-341.
;
_computing_publication_material
;
O. V. Dolomanov, L. J. Bourhis, R. J. Gildea, J. A. K. Howard and H. Puschmann,
OLEX2: a complete structure solution, refinement and analysis program.
J. Appl. Cryst. (2009). 42, 339-341.
;
_computing_structure_refinement
;
XLMP, G.M. Sheldrick, Acta Cryst.
(2008). A64, 112-122
;
_computing_structure_solution
;
SHELXS, G.M. Sheldrick, Acta Cryst.
(2008). A64, 112-122
;
_diffrn_ambient_temperature 120.01(10)
_diffrn_detector_area_resol_mean 10.6501
_diffrn_measured_fraction_theta_full 0.999
_diffrn_measured_fraction_theta_max 0.999
_diffrn_measurement_details
;
  1 omega  -20.00    7.00   1.0000   50.0000
omega____ theta____ kappa____ phi______ frames
    -       13.9943  -94.0000  -81.0000 27

  2 omega  -37.00   46.00   1.0000   50.0000
omega____ theta____ kappa____ phi______ frames
    -       13.9943  -57.0000  -90.0000 83

  3 omega    1.00   93.00   1.0000   50.0000
omega____ theta____ kappa____ phi______ frames
    -       13.9943   37.0000   90.0000 92
;
_diffrn_measurement_device_type 'SuperNova, Dual, Cu at zero, Atlas'
_diffrn_measurement_method '\w scans'
_diffrn_orient_matrix_UB_11 -0.0014615000
_diffrn_orient_matrix_UB_12 0.0395864000
_diffrn_orient_matrix_UB_13 0.0141192000
_diffrn_orient_matrix_UB_21 -0.0168092000
_diffrn_orient_matrix_UB_22 0.0190954000
_diffrn_orient_matrix_UB_23 -0.0179508000
_diffrn_orient_matrix_UB_31 -0.0215750000
_diffrn_orient_matrix_UB_32 -0.0175612000
_diffrn_orient_matrix_UB_33 0.0123105000
_diffrn_radiation_monochromator mirror
_diffrn_radiation_type 'Mo K\a'
_diffrn_radiation_wavelength 0.7107
_diffrn_reflns_av_R_equivalents 0.0220
_diffrn_reflns_av_unetI/netI 0.0338
_diffrn_reflns_limit_h_max 30
_diffrn_reflns_limit_h_min -23
_diffrn_reflns_limit_k_max 13
_diffrn_reflns_limit_k_min -17
_diffrn_reflns_limit_l_max 32
_diffrn_reflns_limit_l_min -25
_diffrn_reflns_number 20971
_diffrn_reflns_theta_full 25.05
_diffrn_reflns_theta_max 25.05
_diffrn_reflns_theta_min 2.72
_diffrn_source 'SuperNova (Mo) X-ray Source'
_diffrn_source_current n/a
_diffrn_source_voltage n/a
_exptl_absorpt_coefficient_mu 1.398
_exptl_absorpt_correction_T_max 1.00000
_exptl_absorpt_correction_T_min 0.91003
_exptl_absorpt_correction_type multi-scan
_exptl_absorpt_process_details
;
CrysAlisPro, Agilent Technologies,
Version 1.171.35.19 (release 27-10-2011 CrysAlis171 .NET)
(compiled Oct 27 2011,15:02:11)
Empirical absorption correction using spherical harmonics,
 implemented in SCALE3 ABSPACK scaling algorithm.
;
_exptl_crystal_colour orange
_exptl_crystal_colour_primary orange
_exptl_crystal_density_diffrn 1.691
_exptl_crystal_density_method 'not measured'
_exptl_crystal_description irregular
_exptl_crystal_F_000 5540
_exptl_crystal_size_max 0.149
_exptl_crystal_size_mid 0.113
_exptl_crystal_size_min 0.09
_refine_diff_density_max 1.563
_refine_diff_density_min -1.332
_refine_diff_density_rms 0.089
_refine_ls_extinction_method none
_refine_ls_goodness_of_fit_ref 1.070
_refine_ls_hydrogen_treatment mixed
_refine_ls_matrix_type full
_refine_ls_number_parameters 777
_refine_ls_number_reflns 9391
_refine_ls_number_restraints 20
_refine_ls_restrained_S_all 5.185
_refine_ls_R_factor_all 0.0583
_refine_ls_R_factor_gt 0.0481
_refine_ls_shift/su_max 0.008
_refine_ls_shift/su_mean 0.000
_refine_ls_structure_factor_coef Fsqd
_refine_ls_weighting_details 'calc w=1/[\s^2^(Fo^2^)+(0.0166P)^2^+97.1309P] where P=(Fo^2^+2Fc^2^)/3'
_refine_ls_weighting_scheme calc
_refine_ls_wR_factor_gt 0.0978
_refine_ls_wR_factor_ref 0.1029
_reflns_number_gt 8002
_reflns_number_total 9391
_reflns_threshold_expression >2sigma(I)
_cod_data_source_file c3dt51301g.txt
_cod_data_source_block merm
_cod_original_formula_sum 'C79.50 H113 Cl3 Co8 N16 O52'
_cod_database_code 7023410
_reflns_odcompleteness_completeness 99.82
_reflns_odcompleteness_iscentric 1
_reflns_odcompleteness_theta 26.32
_olex2_refinement_description
;
1. Fixed Uiso
 At 1.2 times of:
  All C(H) groups, {H2H,H1H} of O2A, H14 of O16, H19A of O19, All C(H,H)
  groups, All N(H) groups
 At 1.5 times of:
  All C(H,H,H) groups, {H13A,H13B} of O13, H1B of O1B, H2B of O2B, {H2AA,
  H2AB} of O2A, H16 of O16
2. Shared sites
{O13, O19}
3. Restrained distances
 O1H-H1H
 0.84 with sigma of 0.02
 H2H-O2H
 0.84 with sigma of 0.02
 C13-H16
 2 with sigma of 0.02
 H14-O14
 0.84 with sigma of 0.02
 C1A-H19A
 2.1 with sigma of 0.02
 C1A-O19
 1.5 with sigma of 0.005
 Cl20-O22A = Cl20-O21A = Cl20-O15 = Cl20-O18
 1.44 with sigma of 0.005
 Cl10-O14A = Cl10-O12A = Cl10-O13A = Cl10-O11A = Cl10-O17 = Cl10-O1C = Cl10-O1D
 1.44 with sigma of 0.005
 O1D-O1C
 2.3 with sigma of 0.01
 O12A-O1C
 2.3 with sigma of 0.04
 O17-O1D
 2.3 with sigma of 0.01
4. Uiso/Uaniso restraints and constraints
Uanis(O13) = Uanis(O19)
Uanis(O17) = Uanis(O1C) = Uanis(O1D)
5. Others
 Fixed Sof: O13(0.75) H13A(0.75) H13B(0.75) O14A(0.7) Cl20(0.5) O13A(0.7)
 O11A(0.7) O15(0.5) O16(0.5) H16(0.5) O18(0.5) O19(0.25) H19A(0.25) C1A(0.25)
 H1AA(0.25) H1AB(0.25) H1AC(0.25) C1C(0.5) H1CA(0.5) H1CB(0.5) H1CC(0.5)
 O17(0.3) O1C(0.3) O1D(0.3)
6.a Free rotating group:
 O2A(H2H,H1H,H2AA,H2AB), O16(H14,H16)
6.b Rotating group:
 O13(H13A,H13B)
6.c Secondary CH2 refined with riding coordinates:
 C17(H17A,H17B), C35(H35A,H35B), C16(H16A,H16B), C25(H25A,H25B), C34(H34A,
 H34B), C26(H26A,H26B), C8(H8A,H8B), C7(H7A,H7B)
6.d Aromatic/amide H refined with riding coordinates:
 N4(H4), N6(H6), N8(H8), C11(H11), C1(H1), C28(H28), C13(H13), N2(H2),
 C31(H31), C30(H30), C12(H12), C10(H10), C19(H19), C21(H21), C29(H29), C2(H2A),
 C22(H22), C20(H20), C3(H3), C4(H4A)
6.e Idealised Me refined as rotating group:
 C38(H38A,H38B,H38C), C1B(H1BA,H1BB,H1BC), C2B(H2BA,H2BB,H2BC), C1A(H1AA,H1AB,
 H1AC), C1C(H1CA,H1CB,H1CC)
6.f Idealised tetrahedral OH refined as rotating group:
 O1B(H1B), O2B(H2B)
;

loop_
_space_group_symop_id
_space_group_symop_operation_xyz
1 'x, y, z'
2 '-x, y, -z+1/2'
3 'x+1/2, y+1/2, z'
4 '-x+1/2, y+1/2, -z+1/2'
5 '-x, -y, -z'
6 'x, -y, z-1/2'
7 '-x+1/2, -y+1/2, -z'
8 'x+1/2, -y+1/2, z-1/2'

loop_
_atom_site_label
_atom_site_type_symbol
_atom_site_fract_x
_atom_site_fract_y
_atom_site_fract_z
_atom_site_U_iso_or_equiv
_atom_site_adp_type
_atom_site_occupancy
_atom_site_symmetry_multiplicity
_atom_site_calc_flag
_atom_site_refinement_flags
_atom_site_disorder_assembly
_atom_site_disorder_group
Co2 Co 0.43373(4) 0.16507(7) 0.29601(3) 0.0146(3) Uani 1 1 d . . .
Co3 Co 0.44820(4) 0.17400(7) 0.18624(3) 0.0143(2) Uani 1 1 d . . .
Co1 Co 0.44764(4) 0.33986(8) 0.35543(4) 0.0221(3) Uani 1 1 d . . .
Co4 Co 0.38847(4) -0.00565(7) 0.19668(4) 0.0159(3) Uani 1 1 d . . .
Cl10 Cl 0.30064(10) 0.4967(2) 0.45728(8) 0.0630(9) Uani 1 1 d D . .
O8 O 0.4021(2) 0.1741(4) 0.12318(18) 0.0193(14) Uani 1 1 d . . .
O11 O 0.3676(2) 0.1660(4) 0.33788(19) 0.0216(15) Uani 1 1 d . A .
O5 O 0.45091(19) 0.0422(4) 0.32552(19) 0.0195(14) Uani 1 1 d . . .
O2 O 0.4180(2) 0.2985(4) 0.20148(19) 0.0201(14) Uani 1 1 d . A .
O2H O 0.39517(19) 0.1151(3) 0.23372(18) 0.0164(13) Uani 1 1 d D . .
O6 O 0.46335(19) 0.0359(3) 0.17453(19) 0.0181(14) Uani 1 1 d . . .
O1H O 0.48612(19) 0.2208(4) 0.34813(18) 0.0178(14) Uani 1 1 d D . .
O4 O 0.4195(2) -0.0839(3) 0.25175(19) 0.0196(14) Uani 1 1 d . . .
O1 O 0.5029(2) 0.4200(4) 0.3268(2) 0.0252(16) Uani 1 1 d . A .
O12 O 0.3838(2) 0.2838(4) 0.3861(2) 0.0308(17) Uani 1 1 d . A .
O14 O 0.3873(2) -0.1227(4) 0.1507(2) 0.0255(16) Uani 1 1 d D . .
O9 O 0.3564(2) 0.0488(4) 0.13324(19) 0.0217(15) Uani 1 1 d . . .
C18 C 0.4926(3) -0.0004(5) 0.3275(3) 0.0168(19) Uani 1 1 d . . .
O3 O 0.4219(2) 0.3032(3) 0.28284(19) 0.0200(14) Uani 1 1 d . A .
O7 O 0.4057(2) 0.1680(5) -0.0416(2) 0.039(2) Uani 1 1 d . . .
C36 C 0.3686(3) 0.1175(5) 0.1101(3) 0.018(2) Uani 1 1 d . . .
N4 N 0.3502(2) -0.0881(5) 0.3020(2) 0.0221(18) Uani 1 1 d . . .
H4 H 0.3424 -0.0874 0.3332 0.027 Uiso 1 1 calc R . .
N6 N 0.2682(3) 0.1375(5) 0.3016(3) 0.028(2) Uani 1 1 d . . .
H6 H 0.3020 0.1419 0.3045 0.034 Uiso 1 1 calc R . .
N3 N 0.3156(2) -0.0467(4) 0.2239(2) 0.0183(17) Uani 1 1 d . . .
O13 O 0.4001(3) 0.4573(4) 0.3572(2) 0.047(2) Uani 0.75 1 d P A 1
H13A H 0.3764 0.4449 0.3741 0.071 Uiso 0.75 1 d PR A 1
H13B H 0.4176 0.5003 0.3649 0.071 Uiso 0.75 1 d PR A 1
N8 N 0.4494(3) 0.1708(5) 0.0316(2) 0.0251(19) Uani 1 1 d . . .
H8 H 0.4467 0.1903 0.0618 0.030 Uiso 1 1 calc R . .
O1A O 0.5000 0.1674(7) 0.2500 0.035(3) Uani 1 2 d S . .
O10 O 0.1973(2) 0.1027(5) 0.3448(3) 0.041(2) Uani 1 1 d . . .
C11 C 0.2258(3) -0.0747(6) 0.2054(3) 0.027(2) Uani 1 1 d . . .
H11 H 0.1979 -0.0742 0.1824 0.033 Uiso 1 1 calc R . .
C17 C 0.4892(3) -0.1002(5) 0.3310(3) 0.022(2) Uani 1 1 d . . .
H17A H 0.5092 -0.1207 0.3602 0.026 Uiso 1 1 calc R . .
H17B H 0.5048 -0.1273 0.3018 0.026 Uiso 1 1 calc R . .
C15 C 0.4009(3) -0.0973(5) 0.2923(3) 0.021(2) Uani 1 1 d . . .
C27 C 0.3566(3) 0.2190(6) 0.3720(3) 0.025(2) Uani 1 1 d . . .
N5 N 0.2846(3) 0.1727(5) 0.2224(3) 0.030(2) Uani 1 1 d . . .
C6 C 0.5458(3) 0.4392(5) 0.3447(3) 0.026(2) Uani 1 1 d . . .
N1 N 0.4820(3) 0.3704(5) 0.4258(3) 0.029(2) Uani 1 1 d . A .
C1 C 0.4556(4) 0.3476(6) 0.4659(3) 0.035(3) Uani 1 1 d . . .
H1 H 0.4215 0.3253 0.4615 0.042 Uiso 1 1 calc R A .
N7 N 0.5269(3) 0.1199(5) 0.0608(2) 0.0246(19) Uani 1 1 d . . .
C33 C 0.4066(3) 0.1815(6) 0.0024(3) 0.026(2) Uani 1 1 d . . .
C28 C 0.5731(3) 0.0838(6) 0.0548(3) 0.030(2) Uani 1 1 d . . .
H28 H 0.5944 0.0742 0.0830 0.036 Uiso 1 1 calc R . .
C14 C 0.3084(3) -0.0794(5) 0.2689(3) 0.020(2) Uani 1 1 d . . .
C13 C 0.2607(3) -0.1060(6) 0.2849(3) 0.028(2) Uani 1 1 d D . .
H13 H 0.2565 -0.1246 0.3178 0.034 Uiso 1 1 calc R . .
N2 N 0.5585(3) 0.4319(5) 0.3928(3) 0.031(2) Uani 1 1 d . A .
H2 H 0.5905 0.4471 0.4004 0.037 Uiso 1 1 calc R . .
C5 C 0.5292(3) 0.4042(6) 0.4325(3) 0.030(2) Uani 1 1 d . . .
C31 C 0.5125(3) 0.1099(7) -0.0262(3) 0.033(3) Uani 1 1 d . . .
H31 H 0.4903 0.1191 -0.0538 0.039 Uiso 1 1 calc R . .
C35 C 0.3387(3) 0.1343(6) 0.0623(3) 0.021(2) Uani 1 1 d . . .
H35A H 0.3025 0.1482 0.0702 0.026 Uiso 1 1 calc R . .
H35B H 0.3384 0.0785 0.0430 0.026 Uiso 1 1 calc R . .
C30 C 0.5608(3) 0.0731(7) -0.0314(3) 0.034(3) Uani 1 1 d . . .
H30 H 0.5726 0.0572 -0.0629 0.040 Uiso 1 1 calc R . .
C23 C 0.2476(4) 0.1521(6) 0.2543(3) 0.029(2) Uani 1 1 d . . .
C24 C 0.2439(3) 0.1178(6) 0.3431(3) 0.029(2) Uani 1 1 d . A .
C32 C 0.4972(3) 0.1331(6) 0.0205(3) 0.025(2) Uani 1 1 d . . .
C16 C 0.4336(3) -0.1313(6) 0.3346(3) 0.026(2) Uani 1 1 d . . .
H16A H 0.4326 -0.1974 0.3350 0.032 Uiso 1 1 calc R . .
H16B H 0.4191 -0.1096 0.3657 0.032 Uiso 1 1 calc R . .
C12 C 0.2193(3) -0.1053(6) 0.2527(3) 0.032(3) Uani 1 1 d . . .
H12 H 0.1865 -0.1256 0.2627 0.038 Uiso 1 1 calc R . .
C25 C 0.2788(3) 0.1155(7) 0.3886(3) 0.032(3) Uani 1 1 d . . .
H25A H 0.3046 0.0674 0.3848 0.039 Uiso 1 1 calc R A .
H25B H 0.2577 0.1004 0.4172 0.039 Uiso 1 1 calc R . .
C10 C 0.2740(3) -0.0452(5) 0.1929(3) 0.022(2) Uani 1 1 d . . .
H10 H 0.2784 -0.0225 0.1608 0.026 Uiso 1 1 calc R . .
C34 C 0.3592(3) 0.2094(6) 0.0302(3) 0.025(2) Uani 1 1 d . . .
H34A H 0.3318 0.2280 0.0066 0.030 Uiso 1 1 calc R . .
H34B H 0.3680 0.2614 0.0511 0.030 Uiso 1 1 calc R . .
C19 C 0.2693(4) 0.1881(7) 0.1761(3) 0.044(3) Uani 1 1 d . . .
H19 H 0.2949 0.2034 0.1532 0.053 Uiso 1 1 calc R . .
C21 C 0.1817(4) 0.1627(7) 0.1932(4) 0.055(3) Uani 1 1 d . . .
H21 H 0.1464 0.1592 0.1831 0.066 Uiso 1 1 calc R . .
C29 C 0.5921(3) 0.0593(7) 0.0098(3) 0.034(3) Uani 1 1 d . . .
H29 H 0.6255 0.0338 0.0072 0.041 Uiso 1 1 calc R . .
C2 C 0.4755(4) 0.3550(7) 0.5128(4) 0.045(3) Uani 1 1 d . A .
H2A H 0.4557 0.3381 0.5402 0.054 Uiso 1 1 calc R . .
O14A O 0.2754(3) 0.4719(9) 0.4129(3) 0.067(4) Uani 0.70 1 d PD B 1
C38 C 0.3803(4) -0.2116(6) 0.1695(4) 0.047(3) Uani 1 1 d . . .
H38A H 0.4060 -0.2233 0.1955 0.071 Uiso 1 1 calc R . .
H38B H 0.3845 -0.2550 0.1430 0.071 Uiso 1 1 calc R . .
H38C H 0.3455 -0.2171 0.1827 0.071 Uiso 1 1 calc R . .
C26 C 0.3071(3) 0.2034(7) 0.3989(3) 0.034(3) Uani 1 1 d . A .
H26A H 0.2832 0.2531 0.3908 0.041 Uiso 1 1 calc R . .
H26B H 0.3151 0.2066 0.4344 0.041 Uiso 1 1 calc R . .
C22 C 0.1957(4) 0.1473(6) 0.2417(4) 0.041(3) Uani 1 1 d . . .
H22 H 0.1706 0.1340 0.2654 0.049 Uiso 1 1 calc R . .
C20 C 0.2187(4) 0.1830(7) 0.1597(4) 0.055(3) Uani 1 1 d . . .
H20 H 0.2097 0.1932 0.1263 0.066 Uiso 1 1 calc R . .
C3 C 0.5254(4) 0.3878(8) 0.5188(4) 0.051(3) Uani 1 1 d . . .
H3 H 0.5405 0.3932 0.5507 0.061 Uiso 1 1 calc R A .
O12A O 0.2932(4) 0.5890(5) 0.4673(4) 0.083(3) Uani 1 1 d D B .
Cl20 Cl 0.48270(16) 0.6668(3) 0.28116(17) 0.0427(14) Uani 0.50 1 d PD . 2
O22A O 0.5000 0.5932(5) 0.2500 0.048(3) Uani 1 2 d SD . 2
O21A O 0.5000 0.7425(6) 0.2500 0.111(7) Uani 1 2 d SD . 2
O1B O 0.8216(2) 0.3792(5) 0.4012(2) 0.041(2) Uani 1 1 d . . .
H1B H 0.8465 0.3657 0.4199 0.062 Uiso 1 1 calc R . .
C1B C 0.7744(4) 0.3778(9) 0.4280(4) 0.060(4) Uani 1 1 d . . .
H1BA H 0.7777 0.4177 0.4563 0.090 Uiso 1 1 calc R . .
H1BB H 0.7677 0.3169 0.4393 0.090 Uiso 1 1 calc R . .
H1BC H 0.7458 0.3977 0.4067 0.090 Uiso 1 1 calc R . .
O2B O 0.6814(3) 0.8674(8) 0.4252(3) 0.098(4) Uani 1 1 d . . .
H2B H 0.7099 0.8942 0.4268 0.147 Uiso 1 1 calc R . .
C2B C 0.6841(5) 0.7907(11) 0.4537(4) 0.094(5) Uani 1 1 d . . .
H2BA H 0.7150 0.7931 0.4750 0.141 Uiso 1 1 calc R . .
H2BB H 0.6860 0.7382 0.4324 0.141 Uiso 1 1 calc R . .
H2BC H 0.6533 0.7866 0.4737 0.141 Uiso 1 1 calc R . .
C4 C 0.5529(4) 0.4124(7) 0.4787(3) 0.044(3) Uani 1 1 d . A .
H4A H 0.5871 0.4345 0.4822 0.052 Uiso 1 1 calc R . .
O13A O 0.3564(3) 0.4964(9) 0.4472(4) 0.070(4) Uani 0.70 1 d PD B 1
O11A O 0.2913(6) 0.4432(9) 0.4981(3) 0.107(6) Uani 0.70 1 d PD B 1
C9 C 0.4190(3) 0.3400(5) 0.2410(3) 0.019(2) Uani 1 1 d . . .
C8 C 0.4172(3) 0.4412(5) 0.2391(3) 0.026(2) Uani 1 1 d . . .
H8A H 0.3873 0.4624 0.2577 0.031 Uiso 1 1 calc R . .
H8B H 0.4489 0.4654 0.2550 0.031 Uiso 1 1 calc R . .
C7 C 0.5871(3) 0.4763(6) 0.3129(3) 0.029(2) Uani 1 1 d . . .
H7A H 0.6214 0.4603 0.3270 0.035 Uiso 1 1 calc R . .
H7B H 0.5845 0.5422 0.3124 0.035 Uiso 1 1 calc R . .
O2A O 0.3503(3) 0.4832(9) 0.5820(3) 0.124(4) Uani 1 1 d G . .
H2H H 0.3671 0.1426 0.2336 0.149 Uiso 1 1 d GD . .
H1H H 0.4922 0.1929 0.3739 0.149 Uiso 1 1 d GD . .
H2AA H 0.3310 0.4640 0.6046 0.187 Uiso 1 1 d G . .
H2AB H 0.3355 0.4740 0.5544 0.187 Uiso 1 1 d G . .
O15 O 0.4276(4) 0.6669(17) 0.2760(10) 0.128(9) Uani 0.50 1 d PD C 2
O16 O 0.4517(5) 0.6208(8) 0.3322(5) 0.034(4) Uani 0.50 1 d PG D 1
H14 H 0.3633 -0.1168 0.1307 0.041 Uiso 1 1 d GD . .
H16 H 0.4432 0.5683 0.3211 0.051 Uiso 0.50 1 d PGD D 1
O18 O 0.5030(6) 0.6685(11) 0.3303(3) 0.064(6) Uani 0.50 1 d PD E 2
O19 O 0.4001(3) 0.4573(4) 0.3572(2) 0.047(2) Uani 0.25 1 d PD A 2
H19A H 0.381(5) 0.411(3) 0.372(9) 0.057 Uiso 0.25 1 d PD F 2
C1A C 0.4047(15) 0.5435(8) 0.3838(8) 0.054(14) Uani 0.25 1 d PD A 2
H1AA H 0.4319 0.5797 0.3692 0.080 Uiso 0.25 1 calc PR A 2
H1AB H 0.4136 0.5320 0.4183 0.080 Uiso 0.25 1 calc PR A 2
H1AC H 0.3718 0.5755 0.3815 0.080 Uiso 0.25 1 calc PR A 2
C1C C 0.4951(8) 0.6590(13) 0.3611(7) 0.036(5) Uani 0.50 1 d P D 1
H1CA H 0.5157 0.6975 0.3400 0.055 Uiso 0.50 1 calc PR D 1
H1CB H 0.5169 0.6106 0.3741 0.055 Uiso 0.50 1 calc PR D 1
H1CC H 0.4817 0.6941 0.3882 0.055 Uiso 0.50 1 calc PR D 1
O17 O 0.2527(4) 0.4609(15) 0.4786(5) 0.064(5) Uani 0.30 1 d PD B 2
O1C O 0.3347(5) 0.4380(10) 0.4843(5) 0.064(5) Uani 0.30 1 d PD B 2
O1D O 0.2972(8) 0.4597(14) 0.4085(3) 0.064(5) Uani 0.30 1 d PD B 2

loop_
_atom_site_aniso_label
_atom_site_aniso_U_11
_atom_site_aniso_U_22
_atom_site_aniso_U_33
_atom_site_aniso_U_23
_atom_site_aniso_U_13
_atom_site_aniso_U_12
Co2 0.0136(5) 0.0165(5) 0.0137(4) -0.0007(4) -0.0016(4) 0.0017(4)
Co3 0.0137(4) 0.0157(5) 0.0134(4) 0.0002(4) -0.0013(4) -0.0027(4)
Co1 0.0163(5) 0.0255(5) 0.0243(5) -0.0108(5) -0.0044(4) 0.0059(5)
Co4 0.0147(5) 0.0154(5) 0.0175(5) -0.0006(4) -0.0001(4) -0.0030(4)
Cl10 0.0544(15) 0.108(2) 0.0260(12) -0.0140(14) -0.0077(11) 0.0348(16)
O8 0.018(3) 0.024(3) 0.016(2) 0.000(2) -0.003(2) -0.004(2)
O11 0.019(3) 0.028(3) 0.018(3) -0.001(2) 0.002(2) 0.002(3)
O5 0.015(2) 0.022(3) 0.022(3) 0.003(2) 0.001(2) 0.002(2)
O2 0.022(3) 0.018(3) 0.021(3) 0.002(2) -0.005(2) 0.001(2)
O2H 0.016(2) 0.018(3) 0.015(2) -0.001(2) -0.001(2) -0.001(2)
O6 0.016(2) 0.018(3) 0.021(3) -0.002(2) 0.001(2) -0.003(2)
O1H 0.016(2) 0.022(3) 0.016(2) -0.004(2) -0.002(2) 0.005(2)
O4 0.017(3) 0.017(3) 0.025(3) 0.003(2) 0.001(2) 0.000(2)
O1 0.020(3) 0.020(3) 0.035(3) -0.007(3) -0.010(2) 0.003(2)
O12 0.020(3) 0.047(4) 0.025(3) -0.014(3) 0.000(2) 0.004(3)
O14 0.020(3) 0.027(3) 0.030(3) -0.010(3) -0.001(2) -0.004(3)
O9 0.019(3) 0.026(3) 0.020(3) 0.001(2) -0.002(2) -0.006(2)
C18 0.015(3) 0.021(4) 0.014(3) 0.004(3) 0.001(3) 0.000(3)
O3 0.021(3) 0.017(3) 0.022(3) -0.003(2) -0.005(2) 0.004(2)
O7 0.031(3) 0.070(5) 0.015(3) -0.003(3) -0.001(2) -0.003(3)
C36 0.014(3) 0.024(4) 0.015(3) -0.003(3) 0.002(3) 0.000(3)
N4 0.017(3) 0.028(4) 0.021(3) 0.005(3) 0.001(3) -0.002(3)
N6 0.020(3) 0.032(4) 0.031(4) 0.000(3) -0.004(3) -0.001(3)
N3 0.017(3) 0.016(3) 0.022(3) 0.000(3) 0.000(3) 0.000(3)
O13 0.042(4) 0.051(4) 0.048(4) -0.026(3) -0.019(3) 0.030(3)
N8 0.022(3) 0.037(4) 0.016(3) -0.004(3) 0.000(3) -0.003(3)
O1A 0.013(4) 0.081(7) 0.012(4) 0.000 -0.001(3) 0.000
O10 0.021(3) 0.051(4) 0.050(4) -0.001(3) 0.003(3) -0.002(3)
C11 0.016(4) 0.030(4) 0.035(5) 0.004(4) -0.004(4) -0.001(4)
C17 0.018(4) 0.022(4) 0.026(4) 0.008(3) 0.000(3) 0.001(3)
C15 0.022(4) 0.014(4) 0.026(4) 0.005(3) -0.001(3) -0.004(3)
C27 0.019(4) 0.040(5) 0.016(4) -0.002(4) -0.003(3) 0.011(4)
N5 0.039(4) 0.026(4) 0.024(3) -0.007(3) -0.003(3) 0.013(3)
C6 0.024(4) 0.015(4) 0.038(5) -0.011(4) -0.010(4) 0.005(4)
N1 0.028(4) 0.031(4) 0.028(4) -0.013(3) -0.007(3) 0.010(3)
C1 0.032(5) 0.041(5) 0.031(5) -0.015(4) -0.004(4) 0.010(4)
N7 0.017(3) 0.034(4) 0.022(3) -0.005(3) 0.001(3) -0.004(3)
C33 0.028(4) 0.032(5) 0.018(4) 0.002(4) 0.000(3) -0.005(4)
C28 0.025(4) 0.037(5) 0.028(4) -0.007(4) -0.003(4) -0.004(4)
C14 0.019(4) 0.015(4) 0.026(4) 0.005(3) -0.001(3) 0.000(3)
C13 0.021(4) 0.030(4) 0.034(5) 0.013(4) 0.001(4) 0.003(4)
N2 0.023(4) 0.032(4) 0.037(4) -0.010(3) -0.012(3) -0.001(3)
C5 0.030(4) 0.026(4) 0.035(5) -0.014(4) -0.011(4) 0.007(4)
C31 0.031(5) 0.049(5) 0.018(4) -0.007(4) 0.003(4) -0.008(4)
C35 0.020(4) 0.030(4) 0.014(4) -0.003(3) -0.003(3) -0.002(4)
C30 0.029(4) 0.045(5) 0.027(4) -0.009(4) 0.010(4) -0.007(4)
C23 0.034(4) 0.021(4) 0.033(4) -0.010(4) -0.011(4) 0.008(4)
C24 0.024(4) 0.023(4) 0.040(5) -0.001(4) 0.001(4) 0.005(4)
C32 0.023(4) 0.032(4) 0.022(4) -0.002(4) 0.004(3) -0.009(4)
C16 0.023(4) 0.025(4) 0.032(4) 0.014(4) -0.002(4) -0.002(4)
C12 0.015(4) 0.033(5) 0.047(5) 0.014(4) 0.004(4) -0.002(4)
C25 0.022(4) 0.047(5) 0.028(4) 0.006(4) 0.007(4) 0.003(4)
C10 0.019(4) 0.023(4) 0.023(4) -0.001(3) -0.001(3) 0.001(4)
C34 0.022(4) 0.034(5) 0.018(4) 0.000(4) -0.004(3) 0.001(4)
C19 0.066(6) 0.041(5) 0.024(4) -0.009(4) -0.008(4) 0.031(5)
C21 0.055(6) 0.045(6) 0.063(6) -0.029(5) -0.035(5) 0.021(5)
C29 0.022(4) 0.045(5) 0.036(5) -0.012(4) 0.006(4) -0.003(4)
C2 0.045(6) 0.058(6) 0.030(5) -0.011(5) -0.006(4) 0.011(5)
O14A 0.032(5) 0.139(11) 0.029(5) 0.006(6) -0.009(4) -0.034(6)
C38 0.053(6) 0.023(5) 0.066(7) -0.009(5) -0.009(5) -0.002(5)
C26 0.022(4) 0.059(6) 0.022(4) -0.006(4) 0.002(3) 0.005(5)
C22 0.037(5) 0.033(5) 0.053(6) -0.016(4) -0.016(4) 0.008(4)
C20 0.071(7) 0.054(6) 0.038(5) -0.020(5) -0.026(5) 0.037(5)
C3 0.045(6) 0.073(7) 0.034(5) -0.017(5) -0.019(4) 0.008(6)
O12A 0.063(5) 0.097(7) 0.090(7) -0.016(6) 0.016(5) 0.016(5)
Cl20 0.035(2) 0.027(2) 0.066(3) -0.018(2) -0.005(2) 0.006(2)
O22A 0.048(5) 0.019(4) 0.080(7) 0.000 0.029(5) 0.000
O21A 0.217(18) 0.019(6) 0.096(10) 0.000 -0.040(11) 0.000
O1B 0.026(3) 0.073(5) 0.025(3) 0.013(3) 0.003(3) 0.003(3)
C1B 0.043(6) 0.087(9) 0.049(6) 0.013(6) 0.011(5) 0.007(6)
O2B 0.045(4) 0.184(9) 0.064(5) 0.076(5) -0.018(4) -0.021(6)
C2B 0.079(7) 0.160(11) 0.044(6) 0.040(7) 0.022(6) 0.084(7)
C4 0.041(5) 0.053(6) 0.037(5) -0.017(5) -0.016(4) 0.006(5)
O13A 0.032(5) 0.106(9) 0.072(7) -0.048(6) -0.009(5) 0.013(6)
O11A 0.150(13) 0.139(13) 0.032(6) 0.019(8) -0.018(7) -0.057(11)
C9 0.013(3) 0.018(4) 0.026(4) -0.001(3) -0.005(3) 0.000(3)
C8 0.025(4) 0.016(4) 0.036(4) -0.001(4) -0.012(4) 0.001(4)
C7 0.021(4) 0.018(4) 0.047(5) -0.007(4) -0.011(4) -0.001(4)
O2A 0.076(5) 0.261(11) 0.036(4) 0.013(6) -0.020(4) -0.108(6)
O15 0.039(10) 0.157(19) 0.19(2) -0.093(15) 0.008(12) 0.013(12)
O16 0.033(6) 0.017(6) 0.053(8) 0.000(6) 0.015(6) -0.004(5)
O18 0.096(12) 0.054(9) 0.044(8) 0.009(8) 0.011(9) 0.011(10)
O19 0.042(4) 0.051(4) 0.048(4) -0.026(3) -0.019(3) 0.030(3)
C1A 0.028(19) 0.08(3) 0.05(2) 0.00(2) -0.008(18) 0.02(2)
C1C 0.045(11) 0.025(9) 0.039(10) 0.002(8) -0.001(9) 0.005(9)
O17 0.055(8) 0.120(13) 0.018(6) -0.006(8) -0.004(6) 0.037(9)
O1C 0.055(8) 0.120(13) 0.018(6) -0.006(8) -0.004(6) 0.037(9)
O1D 0.055(8) 0.120(13) 0.018(6) -0.006(8) -0.004(6) 0.037(9)

loop_
_atom_type_symbol
_atom_type_description
_atom_type_scat_dispersion_real
_atom_type_scat_dispersion_imag
_atom_type_scat_source
C C 0.0033 0.0016 'International Tables Vol C Tables 4.2.6.8 and 6.1.1.4'
H H 0.0000 0.0000 'International Tables Vol C Tables 4.2.6.8 and 6.1.1.4'
Cl Cl 0.1484 0.1585 'International Tables Vol C Tables 4.2.6.8 and 6.1.1.4'
Co Co 0.3494 0.9721 'International Tables Vol C Tables 4.2.6.8 and 6.1.1.4'
N N 0.0061 0.0033 'International Tables Vol C Tables 4.2.6.8 and 6.1.1.4'
O O 0.0106 0.0060 'International Tables Vol C Tables 4.2.6.8 and 6.1.1.4'

loop_
_geom_angle_atom_site_label_1
_geom_angle_atom_site_label_2
_geom_angle_atom_site_label_3
_geom_angle
_geom_angle_site_symmetry_1
_geom_angle_site_symmetry_3
O11 Co2 O2H 93.8(2) . .
O11 Co2 O1H 98.6(2) . .
O11 Co2 O3 88.3(2) . .
O11 Co2 O1A 177.2(2) . .
O5 Co2 O11 87.9(2) . .
O5 Co2 O2H 95.4(2) . .
O5 Co2 O1H 87.7(2) . .
O5 Co2 O3 165.9(2) . .
O5 Co2 O1A 94.3(3) . .
O2H Co2 O1H 167.3(2) . .
O2H Co2 O3 98.4(2) . .
O2H Co2 O1A 84.43(17) . .
O1H Co2 O3 79.5(2) . .
O1H Co2 O1A 83.06(18) . .
O3 Co2 O1A 89.9(3) . .
O8 Co3 O2H 98.1(2) . .
O8 Co3 O6 88.9(2) . .
O8 Co3 O1H 94.9(2) . 2_655
O8 Co3 O1A 176.1(2) . .
O2 Co3 O8 87.3(2) . .
O2 Co3 O2H 89.9(2) . .
O2 Co3 O6 167.7(2) . .
O2 Co3 O1H 95.9(2) . 2_655
O2 Co3 O1A 96.2(3) . .
O2H Co3 O6 79.1(2) . .
O2H Co3 O1A 83.48(18) . .
O6 Co3 O1A 88.0(3) . .
O1H Co3 O2H 165.9(2) 2_655 .
O1H Co3 O6 96.0(2) 2_655 .
O1H Co3 O1A 83.19(17) 2_655 .
O1H Co1 O3 80.2(2) . .
O1H Co1 O13 172.9(2) . .
O1H Co1 N1 94.6(2) . .
O1 Co1 O1H 97.4(2) . .
O1 Co1 O12 168.0(2) . .
O1 Co1 O3 90.1(2) . .
O1 Co1 O13 86.2(2) . .
O1 Co1 N1 86.4(3) . .
O12 Co1 O1H 94.7(2) . .
O12 Co1 O3 92.1(2) . .
O12 Co1 O13 81.9(3) . .
O12 Co1 N1 92.5(3) . .
O13 Co1 O3 93.6(2) . .
O13 Co1 N1 91.8(3) . .
N1 Co1 O3 173.3(2) . .
O2H Co4 O6 79.5(2) . .
O2H Co4 O14 172.4(2) . .
O2H Co4 N3 98.4(2) . .
O6 Co4 O14 94.2(2) . .
O4 Co4 O2H 96.5(2) . .
O4 Co4 O6 91.7(2) . .
O4 Co4 O14 87.9(2) . .
O4 Co4 O9 168.2(2) . .
O4 Co4 N3 85.1(2) . .
O9 Co4 O2H 95.3(2) . .
O9 Co4 O6 89.8(2) . .
O9 Co4 O14 80.4(2) . .
O9 Co4 N3 93.7(2) . .
N3 Co4 O6 176.0(2) . .
N3 Co4 O14 88.2(2) . .
O14A Cl10 O12A 111.0(7) . .
O14A Cl10 O13A 105.9(6) . .
O14A Cl10 O17 82.4(7) . .
O14A Cl10 O1C 123.1(8) . .
O14A Cl10 O1D 24.5(9) . .
O12A Cl10 O13A 100.1(7) . .
O12A Cl10 O17 99.1(9) . .
O12A Cl10 O1C 125.4(8) . .
O12A Cl10 O1D 123.0(9) . .
O11A Cl10 O14A 116.7(8) . .
O11A Cl10 O12A 112.2(7) . .
O11A Cl10 O13A 109.6(9) . .
O11A Cl10 O17 47.0(9) . .
O11A Cl10 O1C 49.8(9) . .
O11A Cl10 O1D 120.5(10) . .
O17 Cl10 O13A 154.6(9) . .
O1C Cl10 O13A 60.2(8) . .
O1C Cl10 O17 94.9(9) . .
O1C Cl10 O1D 105.3(10) . .
O1D Cl10 O13A 82.3(9) . .
O1D Cl10 O17 100.8(10) . .
C36 O8 Co3 128.0(5) . .
C27 O11 Co2 127.8(5) . .
C18 O5 Co2 130.6(5) . .
C9 O2 Co3 128.6(5) . .
Co2 O2H Co3 92.6(2) . .
Co2 O2H H2H 103.0 . .
Co3 O2H H2H 111.8 . .
Co4 O2H Co2 137.8(3) . .
Co4 O2H Co3 96.5(2) . .
Co4 O2H H2H 111.4 . .
Co3 O6 Co4 94.0(2) . .
C18 O6 Co3 126.3(5) 2_655 .
C18 O6 Co4 135.3(5) 2_655 .
Co2 O1H H1H 118.5 . .
Co3 O1H Co2 94.7(2) 2_655 .
Co3 O1H H1H 94.1 2_655 .
Co1 O1H Co2 95.9(2) . .
Co1 O1H Co3 137.6(3) . 2_655
Co1 O1H H1H 116.0 . .
C15 O4 Co4 126.5(5) . .
C6 O1 Co1 128.2(6) . .
C27 O12 Co1 130.1(5) . .
Co4 O14 H14 107.5 . .
C38 O14 Co4 123.0(6) . .
C38 O14 H14 103.6 . .
C36 O9 Co4 130.2(5) . .
O5 C18 O6 123.8(7) . 2_655
O5 C18 C17 117.2(7) . .
O6 C18 C17 119.0(7) 2_655 .
Co2 O3 Co1 93.0(2) . .
C9 O3 Co2 125.6(5) . .
C9 O3 Co1 136.9(5) . .
O8 C36 C35 117.8(7) . .
O9 C36 O8 126.1(7) . .
O9 C36 C35 116.1(7) . .
C15 N4 H4 115.8 . .
C15 N4 C14 128.3(7) . .
C14 N4 H4 115.8 . .
C23 N6 H6 115.3 . .
C24 N6 H6 115.3 . .
C24 N6 C23 129.5(7) . .
C14 N3 Co4 124.6(5) . .
C14 N3 C10 117.0(7) . .
C10 N3 Co4 118.3(5) . .
Co1 O13 H13A 105.7 . .
Co1 O13 H13B 109.9 . .
Co1 O13 H19A 73(8) . .
H13A O13 H19A 34.1 . .
H13B O13 H19A 139.9 . .
C33 N8 H8 115.3 . .
C33 N8 C32 129.4(7) . .
C32 N8 H8 115.3 . .
Co2 O1A Co2 178.1(6) . 2_655
Co2 O1A Co3 89.04(4) . .
Co2 O1A Co3 91.04(4) 2_655 .
Co2 O1A Co3 89.04(4) 2_655 2_655
Co2 O1A Co3 91.04(4) . 2_655
Co3 O1A Co3 174.8(6) . 2_655
C12 C11 H11 121.0 . .
C10 C11 H11 121.0 . .
C10 C11 C12 118.0(8) . .
C18 C17 H17A 109.3 . .
C18 C17 H17B 109.3 . .
C18 C17 C16 111.5(7) . .
H17A C17 H17B 108.0 . .
C16 C17 H17A 109.3 . .
C16 C17 H17B 109.3 . .
O4 C15 N4 124.1(7) . .
O4 C15 C16 121.3(7) . .
N4 C15 C16 114.4(7) . .
O11 C27 C26 118.1(8) . .
O12 C27 O11 125.4(7) . .
O12 C27 C26 116.5(7) . .
C19 N5 C23 116.8(8) . .
O1 C6 N2 124.2(8) . .
O1 C6 C7 120.2(8) . .
N2 C6 C7 115.5(7) . .
C1 N1 Co1 117.8(6) . .
C5 N1 Co1 124.4(6) . .
C5 N1 C1 117.6(7) . .
N1 C1 H1 118.2 . .
N1 C1 C2 123.5(9) . .
C2 C1 H1 118.2 . .
C28 N7 C32 117.3(7) . .
O7 C33 N8 123.6(8) . .
O7 C33 C34 122.9(8) . .
N8 C33 C34 113.4(7) . .
N7 C28 H28 118.0 . .
N7 C28 C29 124.0(8) . .
C29 C28 H28 118.0 . .
N3 C14 N4 120.3(7) . .
N3 C14 C13 122.8(7) . .
C13 C14 N4 116.9(7) . .
C14 C13 H13 120.4 . .
C12 C13 C14 119.1(8) . .
C12 C13 H13 120.4 . .
C6 N2 H2 114.7 . .
C6 N2 C5 130.6(7) . .
C5 N2 H2 114.7 . .
N1 C5 N2 121.1(8) . .
N1 C5 C4 122.8(9) . .
C4 C5 N2 116.0(8) . .
C30 C31 H31 120.9 . .
C30 C31 C32 118.2(8) . .
C32 C31 H31 120.9 . .
C36 C35 H35A 108.3 . .
C36 C35 H35B 108.3 . .
C36 C35 C34 115.9(7) . .
H35A C35 H35B 107.4 . .
C34 C35 H35A 108.3 . .
C34 C35 H35B 108.3 . .
C31 C30 H30 120.3 . .
C31 C30 C29 119.5(8) . .
C29 C30 H30 120.3 . .
N5 C23 N6 111.7(8) . .
N5 C23 C22 123.6(8) . .
C22 C23 N6 124.7(8) . .
N6 C24 C25 114.5(7) . .
O10 C24 N6 123.5(8) . .
O10 C24 C25 122.0(8) . .
N7 C32 N8 111.9(7) . .
N7 C32 C31 123.1(8) . .
C31 C32 N8 124.9(7) . .
C17 C16 H16A 109.4 . .
C17 C16 H16B 109.4 . .
C15 C16 C17 111.3(7) . .
C15 C16 H16A 109.4 . .
C15 C16 H16B 109.4 . .
H16A C16 H16B 108.0 . .
C11 C12 H12 120.3 . .
C13 C12 C11 119.4(8) . .
C13 C12 H12 120.3 . .
C24 C25 H25A 108.8 . .
C24 C25 H25B 108.8 . .
C24 C25 C26 113.8(8) . .
H25A C25 H25B 107.7 . .
C26 C25 H25A 108.8 . .
C26 C25 H25B 108.8 . .
N3 C10 C11 123.5(8) . .
N3 C10 H10 118.2 . .
C11 C10 H10 118.2 . .
C33 C34 C35 112.3(7) . .
C33 C34 H34A 109.1 . .
C33 C34 H34B 109.1 . .
C35 C34 H34A 109.1 . .
C35 C34 H34B 109.1 . .
H34A C34 H34B 107.9 . .
N5 C19 H19 118.0 . .
N5 C19 C20 124.1(10) . .
C20 C19 H19 118.0 . .
C22 C21 H21 119.9 . .
C20 C21 H21 119.9 . .
C20 C21 C22 120.2(10) . .
C28 C29 C30 117.8(8) . .
C28 C29 H29 121.1 . .
C30 C29 H29 121.1 . .
C1 C2 H2A 121.1 . .
C1 C2 C3 117.8(9) . .
C3 C2 H2A 121.1 . .
O14 C38 H38A 109.5 . .
O14 C38 H38B 109.5 . .
O14 C38 H38C 109.5 . .
H38A C38 H38B 109.5 . .
H38A C38 H38C 109.5 . .
H38B C38 H38C 109.5 . .
C27 C26 C25 116.9(8) . .
C27 C26 H26A 108.1 . .
C27 C26 H26B 108.1 . .
C25 C26 H26A 108.1 . .
C25 C26 H26B 108.1 . .
H26A C26 H26B 107.3 . .
C23 C22 C21 117.5(10) . .
C23 C22 H22 121.2 . .
C21 C22 H22 121.2 . .
C19 C20 H20 121.1 . .
C21 C20 C19 117.8(10) . .
C21 C20 H20 121.1 . .
C2 C3 H3 120.0 . .
C4 C3 C2 119.9(9) . .
C4 C3 H3 120.0 . .
O22A Cl20 Cl20 48.6(3) . 2_655
O22A Cl20 O21A 98.1(4) . .
O21A Cl20 Cl20 49.4(3) . 2_655
O15 Cl20 Cl20 113.1(11) . 2_655
O15 Cl20 O22A 105.1(10) . .
O15 Cl20 O21A 104.7(11) . .
O18 Cl20 Cl20 131.0(7) . 2_655
O18 Cl20 O22A 116.6(7) . .
O18 Cl20 O21A 114.4(7) . .
O18 Cl20 O15 115.9(13) . .
Cl20 O22A Cl20 82.8(5) 2_655 .
Cl20 O21A Cl20 81.1(6) 2_655 .
C1B O1B H1B 109.5 . .
O1B C1B H1BA 109.5 . .
O1B C1B H1BB 109.5 . .
O1B C1B H1BC 109.5 . .
H1BA C1B H1BB 109.5 . .
H1BA C1B H1BC 109.5 . .
H1BB C1B H1BC 109.5 . .
C2B O2B H2B 109.5 . .
O2B C2B H2BA 109.5 . .
O2B C2B H2BB 109.5 . .
O2B C2B H2BC 109.5 . .
H2BA C2B H2BB 109.5 . .
H2BA C2B H2BC 109.5 . .
H2BB C2B H2BC 109.5 . .
C5 C4 H4A 120.9 . .
C3 C4 C5 118.3(9) . .
C3 C4 H4A 120.9 . .
O2 C9 O3 124.3(7) . .
O2 C9 C8 118.0(7) . .
O3 C9 C8 117.7(7) . .
C9 C8 H8A 109.1 . .
C9 C8 H8B 109.1 . .
H8A C8 H8B 107.9 . .
C7 C8 C9 112.3(7) 2_655 .
C7 C8 H8A 109.1 2_655 .
C7 C8 H8B 109.1 2_655 .
C6 C7 C8 112.0(7) . 2_655
C6 C7 H7A 109.2 . .
C6 C7 H7B 109.2 . .
C8 C7 H7A 109.2 2_655 .
C8 C7 H7B 109.2 2_655 .
H7A C7 H7B 107.9 . .
H2AA O2A H2AB 109.2 . .
H1AA C1A H1AB 109.5 . .
H1AA C1A H1AC 109.5 . .
H1AB C1A H1AC 109.5 . .

loop_
_geom_bond_atom_site_label_1
_geom_bond_atom_site_label_2
_geom_bond_distance
_geom_bond_site_symmetry_2
Co2 O11 2.081(5) .
Co2 O5 2.056(5) .
Co2 O2H 2.094(5) .
Co2 O1H 2.118(5) .
Co2 O3 2.122(5) .
Co2 O1A 2.1507(10) .
Co3 O8 2.076(5) .
Co3 O2 2.070(5) .
Co3 O2H 2.105(5) .
Co3 O6 2.132(5) .
Co3 O1H 2.083(5) 2_655
Co3 O1A 2.1788(11) .
Co1 O1H 2.055(5) .
Co1 O1 2.038(6) .
Co1 O12 2.051(6) .
Co1 O3 2.151(5) .
Co1 O13 2.149(6) .
Co1 N1 2.150(7) .
Co4 O2H 2.079(5) .
Co4 O6 2.138(5) .
Co4 O4 2.059(5) .
Co4 O14 2.157(6) .
Co4 O9 2.074(5) .
Co4 N3 2.134(6) .
Cl10 O14A 1.415(8) .
Cl10 O12A 1.424(8) .
Cl10 O13A 1.476(8) .
Cl10 O11A 1.400(10) .
Cl10 O17 1.482(13) .
Cl10 O1C 1.438(13) .
Cl10 O1D 1.445(11) .
O8 C36 1.259(9) .
O11 C27 1.263(10) .
O5 C18 1.255(9) .
O2 C9 1.246(9) .
O2H H2H 0.8349 .
O6 C18 1.266(9) 2_655
O1H Co3 2.083(5) 2_655
O1H H1H 0.8316 .
O4 C15 1.235(10) .
O1 C6 1.237(10) .
O12 C27 1.256(11) .
O14 C38 1.441(11) .
O14 H14 0.8236 .
O9 C36 1.253(10) .
C18 O6 1.266(9) 2_655
C18 C17 1.503(11) .
O3 C9 1.272(9) .
O7 C33 1.222(10) .
C36 C35 1.525(10) .
N4 H4 0.8800 .
N4 C15 1.354(10) .
N4 C14 1.403(10) .
N6 H6 0.8800 .
N6 C23 1.406(11) .
N6 C24 1.342(11) .
N3 C14 1.340(10) .
N3 C10 1.358(10) .
O13 H13A 0.8006 .
O13 H13B 0.8136 .
O13 H19A 0.93(15) .
N8 H8 0.8800 .
N8 C33 1.362(10) .
N8 C32 1.400(11) .
O1A Co2 2.1507(10) 2_655
O1A Co3 2.1788(11) 2_655
O10 C24 1.232(11) .
C11 H11 0.9500 .
C11 C12 1.384(13) .
C11 C10 1.374(11) .
C17 H17A 0.9900 .
C17 H17B 0.9900 .
C17 C16 1.521(11) .
C15 C16 1.508(11) .
C27 C26 1.508(12) .
N5 C23 1.346(12) .
N5 C19 1.338(11) .
C6 N2 1.354(11) .
C6 C7 1.500(12) .
N1 C1 1.348(12) .
N1 C5 1.332(11) .
C1 H1 0.9500 .
C1 C2 1.377(13) .
N7 C28 1.326(11) .
N7 C32 1.345(10) .
C33 C34 1.515(12) .
C28 H28 0.9500 .
C28 C29 1.385(13) .
C14 C13 1.378(11) .
C13 H13 0.9500 .
C13 C12 1.373(12) .
N2 H2 0.8800 .
N2 C5 1.404(12) .
C5 C4 1.398(13) .
C31 H31 0.9500 .
C31 C30 1.377(13) .
C31 C32 1.389(12) .
C35 H35A 0.9900 .
C35 H35B 0.9900 .
C35 C34 1.529(12) .
C30 H30 0.9500 .
C30 C29 1.388(13) .
C23 C22 1.383(13) .
C24 C25 1.521(12) .
C16 H16A 0.9900 .
C16 H16B 0.9900 .
C12 H12 0.9500 .
C25 H25A 0.9900 .
C25 H25B 0.9900 .
C25 C26 1.532(14) .
C10 H10 0.9500 .
C34 H34A 0.9900 .
C34 H34B 0.9900 .
C19 H19 0.9500 .
C19 C20 1.379(15) .
C21 H21 0.9500 .
C21 C22 1.386(15) .
C21 C20 1.376(16) .
C29 H29 0.9500 .
C2 H2A 0.9500 .
C2 C3 1.391(15) .
C38 H38A 0.9800 .
C38 H38B 0.9800 .
C38 H38C 0.9800 .
C26 H26A 0.9900 .
C26 H26B 0.9900 .
C22 H22 0.9500 .
C20 H20 0.9500 .
C3 H3 0.9500 .
C3 C4 1.369(15) .
Cl20 Cl20 1.943(9) 2_655
Cl20 O22A 1.469(7) .
Cl20 O21A 1.494(8) .
Cl20 O15 1.432(10) .
Cl20 O18 1.432(11) .
O22A Cl20 1.469(7) 2_655
O21A Cl20 1.494(8) 2_655
O1B H1B 0.8400 .
O1B C1B 1.441(13) .
C1B H1BA 0.9800 .
C1B H1BB 0.9800 .
C1B H1BC 0.9800 .
O2B H2B 0.8400 .
O2B C2B 1.390(18) .
C2B H2BA 0.9800 .
C2B H2BB 0.9800 .
C2B H2BC 0.9800 .
C4 H4A 0.9500 .
C9 C8 1.517(11) .
C8 H8A 0.9900 .
C8 H8B 0.9900 .
C8 C7 1.517(12) 2_655
C7 C8 1.517(12) 2_655
C7 H7A 0.9900 .
C7 H7B 0.9900 .
O2A H2AA 0.8538 .
O2A H2AB 0.8507 .
O16 H16 0.8699 .
O16 C1C 1.48(2) .
C1A H13B 0.8960 .
C1A H1AA 0.9800 .
C1A H1AB 0.9800 .
C1A H1AC 0.9800 .
C1C H1CA 0.9800 .
C1C H1CB 0.9800 .
C1C H1CC 0.9800 .

loop_
_geom_hbond_atom_site_label_D
_geom_hbond_atom_site_label_H
_geom_hbond_atom_site_label_A
_geom_hbond_distance_DH
_geom_hbond_distance_HA
_geom_hbond_distance_DA
_geom_hbond_angle_DHA
_geom_hbond_site_symmetry_A
N4 H4 O1B 0.88 2.01 2.867(9) 164.6 3_445
N6 H6 O11 0.88 1.95 2.772(9) 155.9 .
O13 H13A O13A 0.80 2.21 2.794(13) 129.7 .
O13 H13B O16 0.81 2.21 2.879(13) 140.1 .
N8 H8 O8 0.88 2.07 2.813(8) 141.1 .
N2 H2 O2A 0.88 1.91 2.756(12) 161.5 5_666
O1B H1B O7 0.84 1.91 2.747(9) 175.7 8_556
O2A H2AA O10 0.85 1.87 2.699(12) 164.0 7_556

loop_
_geom_torsion_atom_site_label_1
_geom_torsion_atom_site_label_2
_geom_torsion_atom_site_label_3
_geom_torsion_atom_site_label_4
_geom_torsion
_geom_torsion_site_symmetry_1
_geom_torsion_site_symmetry_4
Co2 O11 C27 O12 2.1(12) . .
Co2 O11 C27 C26 -177.0(5) . .
Co2 O5 C18 O6 24.2(11) . 2_655
Co2 O5 C18 C17 -154.2(5) . .
Co2 O3 C9 O2 7.0(10) . .
Co2 O3 C9 C8 -172.4(5) . .
Co3 O8 C36 O9 0.3(11) . .
Co3 O8 C36 C35 178.4(5) . .
Co3 O2 C9 O3 -26.9(11) . .
Co3 O2 C9 C8 152.5(5) . .
Co1 O1 C6 N2 -20.5(12) . .
Co1 O1 C6 C7 161.9(6) . .
Co1 O12 C27 O11 10.1(13) . .
Co1 O12 C27 C26 -170.8(6) . .
Co1 O3 C9 O2 156.2(6) . .
Co1 O3 C9 C8 -23.2(11) . .
Co1 N1 C1 C2 173.0(8) . .
Co1 N1 C5 N2 7.1(12) . .
Co1 N1 C5 C4 -171.4(7) . .
Co4 O4 C15 N4 22.9(11) . .
Co4 O4 C15 C16 -160.9(6) . .
Co4 O9 C36 O8 -6.0(12) . .
Co4 O9 C36 C35 175.8(5) . .
Co4 N3 C14 N4 0.6(10) . .
Co4 N3 C14 C13 -179.4(6) . .
Co4 N3 C10 C11 176.2(7) . .
O8 Co3 O2 C9 163.8(6) . .
O8 Co3 O2H Co2 -159.2(2) . .
O8 Co3 O2H Co4 62.1(2) . .
O8 Co3 O6 Co4 -74.2(2) . .
O8 Co3 O6 C18 126.5(6) . 2_655
O8 Co3 O1A Co2 -138(4) . .
O8 Co3 O1A Co2 40(4) . 2_655
O8 Co3 O1A Co3 131(4) . 2_655
O8 C36 C35 C34 11.0(10) . .
O11 Co2 O5 C18 -162.1(6) . .
O11 Co2 O2H Co3 153.2(2) . .
O11 Co2 O2H Co4 -104.1(4) . .
O11 Co2 O1H Co3 160.4(2) . 2_655
O11 Co2 O1H Co1 -60.7(2) . .
O11 Co2 O3 Co1 74.6(2) . .
O11 Co2 O3 C9 -125.9(6) . .
O11 Co2 O1A Co2 -118(6) . 2_655
O11 Co2 O1A Co3 149(6) . 2_655
O11 Co2 O1A Co3 -26(7) . .
O11 C27 C26 C25 10.1(11) . .
O5 Co2 O11 C27 116.1(7) . .
O5 Co2 O2H Co3 -118.5(2) . .
O5 Co2 O2H Co4 -15.9(4) . .
O5 Co2 O1H Co3 72.9(2) . 2_655
O5 Co2 O1H Co1 -148.2(2) . .
O5 Co2 O3 Co1 0.3(10) . .
O5 Co2 O3 C9 159.8(8) . .
O5 Co2 O1A Co2 26.23(15) . 2_655
O5 Co2 O1A Co3 118.8(3) . .
O5 Co2 O1A Co3 -66.4(3) . 2_655
O5 C18 C17 C16 -3.4(10) . .
O2 Co3 O8 C36 -123.4(6) . .
O2 Co3 O2H Co2 -71.9(2) . .
O2 Co3 O2H Co4 149.4(2) . .
O2 Co3 O6 Co4 -2.3(11) . .
O2 Co3 O6 C18 -161.6(9) . 2_655
O2 Co3 O1A Co2 -116.3(3) . 2_655
O2 Co3 O1A Co2 65.5(3) . .
O2 Co3 O1A Co3 -25.47(15) . 2_655
O2 C9 C8 C7 1.5(10) . 2_655
O2H Co2 O11 C27 -148.7(6) . .
O2H Co2 O5 C18 104.3(6) . .
O2H Co2 O1H Co3 -31.5(10) . 2_655
O2H Co2 O1H Co1 107.4(9) . .
O2H Co2 O3 Co1 168.14(19) . .
O2H Co2 O3 C9 -32.4(6) . .
O2H Co2 O1A Co2 -68.77(15) . 2_655
O2H Co2 O1A Co3 -161.4(3) . 2_655
O2H Co2 O1A Co3 23.8(3) . .
O2H Co3 O8 C36 -33.8(6) . .
O2H Co3 O2 C9 65.7(6) . .
O2H Co3 O6 Co4 24.33(19) . .
O2H Co3 O6 C18 -135.0(6) . 2_655
O2H Co3 O1A Co2 -23.7(3) . .
O2H Co3 O1A Co2 154.4(4) . 2_655
O2H Co3 O1A Co3 -114.70(15) . 2_655
O2H Co4 O6 Co3 -24.61(19) . .
O2H Co4 O6 C18 131.6(7) . 2_655
O2H Co4 O4 C15 65.4(6) . .
O2H Co4 O14 C38 156.2(15) . .
O2H Co4 O9 C36 43.9(7) . .
O2H Co4 N3 C14 -75.8(6) . .
O2H Co4 N3 C10 108.5(6) . .
O6 Co3 O8 C36 45.0(6) . .
O6 Co3 O2 C9 91.7(11) . .
O6 Co3 O2H Co2 113.5(2) . .
O6 Co3 O2H Co4 -25.17(19) . .
O6 Co3 O1A Co2 75.2(3) . 2_655
O6 Co3 O1A Co2 -102.9(3) . .
O6 Co3 O1A Co3 166.08(14) . 2_655
O6 Co4 O2H Co2 -76.1(4) . .
O6 Co4 O2H Co3 25.06(19) . .
O6 Co4 O4 C15 145.1(6) . .
O6 Co4 O14 C38 122.9(7) . .
O6 Co4 O9 C36 -35.5(7) . .
O6 Co4 N3 C14 -18(4) . .
O6 Co4 N3 C10 166(3) . .
O6 C18 C17 C16 178.2(7) 2_655 .
O1H Co2 O11 C27 28.7(7) . .
O1H Co2 O5 C18 -63.4(6) . .
O1H Co2 O2H Co3 -15.0(10) . .
O1H Co2 O2H Co4 87.6(10) . .
O1H Co2 O3 Co1 -24.55(19) . .
O1H Co2 O3 C9 134.9(6) . .
O1H Co2 O1A Co2 113.36(16) . 2_655
O1H Co2 O1A Co3 -154.1(3) . .
O1H Co2 O1A Co3 20.7(3) . 2_655
O1H Co3 O8 C36 140.9(6) 2_655 .
O1H Co3 O2 C9 -101.5(6) 2_655 .
O1H Co3 O2H Co2 43.0(9) 2_655 .
O1H Co3 O2H Co4 -95.7(8) 2_655 .
O1H Co3 O6 Co4 -168.99(19) 2_655 .
O1H Co3 O6 C18 31.7(6) 2_655 2_655
O1H Co3 O1A Co2 -21.1(3) 2_655 2_655
O1H Co3 O1A Co2 160.8(3) 2_655 .
O1H Co3 O1A Co3 69.79(15) 2_655 2_655
O1H Co1 O1 C6 -69.5(7) . .
O1H Co1 O12 C27 -50.7(7) . .
O1H Co1 O3 Co2 25.3(2) . .
O1H Co1 O3 C9 -130.0(7) . .
O1H Co1 N1 C1 -95.0(7) . .
O1H Co1 N1 C5 79.7(7) . .
O4 Co4 O2H Co2 14.5(4) . .
O4 Co4 O2H Co3 115.6(2) . .
O4 Co4 O6 Co3 -120.9(2) . .
O4 Co4 O6 C18 35.3(7) . 2_655
O4 Co4 O14 C38 31.3(7) . .
O4 Co4 O9 C36 -133.3(10) . .
O4 Co4 N3 C14 20.0(6) . .
O4 Co4 N3 C10 -155.6(6) . .
O4 C15 C16 C17 30.2(11) . .
O1 Co1 O1H Co2 -114.3(2) . .
O1 Co1 O1H Co3 -10.8(4) . 2_655
O1 Co1 O12 C27 130.1(11) . .
O1 Co1 O3 Co2 122.7(2) . .
O1 Co1 O3 C9 -32.6(7) . .
O1 Co1 N1 C1 167.9(7) . .
O1 Co1 N1 C5 -17.4(7) . .
O1 C6 N2 C5 -0.9(14) . .
O1 C6 C7 C8 -31.1(11) . 2_655
O12 Co1 O1H Co2 65.8(2) . .
O12 Co1 O1H Co3 169.4(4) . 2_655
O12 Co1 O1 C6 109.7(12) . .
O12 Co1 O3 Co2 -69.1(2) . .
O12 Co1 O3 C9 135.6(7) . .
O12 Co1 N1 C1 -0.1(7) . .
O12 Co1 N1 C5 174.6(7) . .
O12 C27 C26 C25 -169.1(7) . .
O14 Co4 O2H Co2 -110.0(15) . .
O14 Co4 O2H Co3 -8.8(17) . .
O14 Co4 O6 Co3 151.1(2) . .
O14 Co4 O6 C18 -52.7(7) . 2_655
O14 Co4 O4 C15 -120.8(6) . .
O14 Co4 O9 C36 -129.8(7) . .
O14 Co4 N3 C14 108.0(6) . .
O14 Co4 N3 C10 -67.6(6) . .
O9 Co4 O2H Co2 -165.0(4) . .
O9 Co4 O2H Co3 -63.8(2) . .
O9 Co4 O6 Co3 70.8(2) . .
O9 Co4 O6 C18 -133.0(7) . 2_655
O9 Co4 O4 C15 -117.3(11) . .
O9 Co4 O14 C38 -148.0(7) . .
O9 Co4 N3 C14 -171.7(6) . .
O9 Co4 N3 C10 12.6(6) . .
O9 C36 C35 C34 -170.7(7) . .
C18 C17 C16 C15 55.8(9) . .
O3 Co2 O11 C27 -50.3(6) . .
O3 Co2 O5 C18 -87.8(11) . .
O3 Co2 O2H Co3 64.4(2) . .
O3 Co2 O2H Co4 167.1(4) . .
O3 Co2 O1H Co3 -113.0(2) . 2_655
O3 Co2 O1H Co1 25.9(2) . .
O3 Co2 O1A Co2 -167.24(15) . 2_655
O3 Co2 O1A Co3 100.1(3) . 2_655
O3 Co2 O1A Co3 -74.7(3) . .
O3 Co1 O1H Co2 -25.4(2) . .
O3 Co1 O1H Co3 78.1(4) . 2_655
O3 Co1 O1 C6 -149.7(7) . .
O3 Co1 O12 C27 29.7(7) . .
O3 Co1 N1 C1 -133(2) . .
O3 Co1 N1 C5 42(3) . .
O3 C9 C8 C7 -179.0(7) . 2_655
O7 C33 C34 C35 108.0(10) . .
C36 C35 C34 C33 77.2(9) . .
N4 C15 C16 C17 -153.2(7) . .
N4 C14 C13 C12 -175.1(8) . .
N6 C23 C22 C21 -179.3(9) . .
N6 C24 C25 C26 58.6(10) . .
N3 Co4 O2H Co2 100.5(4) . .
N3 Co4 O2H Co3 -158.3(2) . .
N3 Co4 O6 Co3 -83(3) . .
N3 Co4 O6 C18 73(3) . 2_655
N3 Co4 O4 C15 -32.5(6) . .
N3 Co4 O14 C38 -53.9(7) . .
N3 Co4 O9 C36 142.7(7) . .
N3 C14 C13 C12 4.8(13) . .
O13 Co1 O1H Co2 5(2) . .
O13 Co1 O1H Co3 108.6(19) . 2_655
O13 Co1 O1 C6 116.7(7) . .
O13 Co1 O12 C27 123.0(7) . .
O13 Co1 O3 Co2 -151.1(2) . .
O13 Co1 O3 C9 53.6(7) . .
O13 Co1 N1 C1 81.8(7) . .
O13 Co1 N1 C5 -103.5(7) . .
N8 C33 C34 C35 -70.5(9) . .
O1A Co2 O11 C27 -99(6) . .
O1A Co2 O5 C18 19.5(6) . .
O1A Co2 O2H Co3 -24.7(3) . .
O1A Co2 O2H Co4 78.0(4) . .
O1A Co2 O1H Co3 -21.8(3) . 2_655
O1A Co2 O1H Co1 117.1(3) . .
O1A Co2 O3 Co1 -107.51(17) . .
O1A Co2 O3 C9 52.0(6) . .
O1A Co3 O8 C36 80(4) . .
O1A Co3 O2 C9 -17.8(6) . .
O1A Co3 O2H Co2 24.4(3) . .
O1A Co3 O2H Co4 -114.3(3) . .
O1A Co3 O6 Co4 108.08(17) . .
O1A Co3 O6 C18 -51.3(6) . 2_655
O10 C24 C25 C26 -121.4(9) . .
C15 N4 C14 N3 -25.1(12) . .
C15 N4 C14 C13 154.8(8) . .
N5 C23 C22 C21 1.5(14) . .
N5 C19 C20 C21 1.4(16) . .
C6 N2 C5 N1 7.2(14) . .
C6 N2 C5 C4 -174.2(9) . .
N1 Co1 O1H Co2 158.7(2) . .
N1 Co1 O1H Co3 -97.7(4) . 2_655
N1 Co1 O1 C6 24.6(7) . .
N1 Co1 O12 C27 -145.5(7) . .
N1 Co1 O3 Co2 64(2) . .
N1 Co1 O3 C9 -91(2) . .
N1 C1 C2 C3 0.1(16) . .
N1 C5 C4 C3 -2.6(15) . .
C1 N1 C5 N2 -178.2(8) . .
C1 N1 C5 C4 3.3(13) . .
C1 C2 C3 C4 0.6(17) . .
N7 C28 C29 C30 -0.2(15) . .
C33 N8 C32 N7 -169.0(8) . .
C33 N8 C32 C31 9.6(15) . .
C28 N7 C32 N8 179.5(8) . .
C28 N7 C32 C31 0.9(13) . .
C14 N4 C15 O4 13.4(13) . .
C14 N4 C15 C16 -163.1(7) . .
C14 N3 C10 C11 0.2(12) . .
C14 C13 C12 C11 -2.5(13) . .
N2 C6 C7 C8 151.1(7) . 2_655
N2 C5 C4 C3 178.8(9) . .
C5 N1 C1 C2 -2.0(14) . .
C31 C30 C29 C28 -0.2(14) . .
C30 C31 C32 N8 -179.7(9) . .
C30 C31 C32 N7 -1.3(14) . .
C23 N6 C24 O10 5.6(15) . .
C23 N6 C24 C25 -174.4(8) . .
C23 N5 C19 C20 -0.8(14) . .
C24 N6 C23 N5 178.4(8) . .
C24 N6 C23 C22 -0.8(14) . .
C24 C25 C26 C27 -83.7(10) . .
C32 N8 C33 O7 -9.1(15) . .
C32 N8 C33 C34 169.3(8) . .
C32 N7 C28 C29 -0.1(13) . .
C32 C31 C30 C29 0.9(14) . .
C12 C11 C10 N3 1.9(13) . .
C10 N3 C14 N4 176.3(7) . .
C10 N3 C14 C13 -3.7(11) . .
C10 C11 C12 C13 -0.7(13) . .
C19 N5 C23 N6 -180.0(8) . .
C19 N5 C23 C22 -0.7(13) . .
C2 C3 C4 C5 0.5(17) . .
C22 C21 C20 C19 -0.6(16) . .
C20 C21 C22 C23 -0.8(15) . .
O22A Cl20 O21A Cl20 0.0 . 2_655
O21A Cl20 O22A Cl20 -0.001(1) . 2_655
C7 C6 N2 C5 176.9(8) . .
O15 Cl20 O22A Cl20 107.7(12) . 2_655
O15 Cl20 O21A Cl20 -108.0(11) . 2_655
O18 Cl20 O22A Cl20 -122.5(8) . 2_655
O18 Cl20 O21A Cl20 124.1(8) . 2_655
